data_7245865
loop_
_publ_author_name
'Polo-Cuadrado, Efra\'in'
'Rojas-Pe\~na, Cristian'
'Acosta-Quiroga, Karen'
'Camargo-Ayala, Lorena'
'Brito, Iv\'an'
'Cisterna, Jonathan'
'Moncada, F\'elix'
'Trilleras, Jorge'
'Rodr\'iguez-N\'u\~nez, Yeray A.'
'Gutierrez, Margarita'

_publ_section_title
;
 Design, synthesis, theoretical study, antioxidant, and anticholinesterase
 activities of new pyrazolo-fused phenanthrolines
;
_journal_issue 51
_journal_name_full 'RSC Advances'
_journal_page_first 33032
_journal_page_last 33048
_journal_paper_doi 10.1039/D2RA05532E
_journal_volume 12
_journal_year 2022
_chemical_formula_moiety 'C31 H28 N6 O'
_chemical_formula_sum 'C31 H28 N6 O'
_chemical_formula_weight 500.59
_space_group_crystal_system triclinic
_space_group_IT_number 2
_space_group_name_Hall '-P 1'
_space_group_name_H-M_alt 'P -1'
_atom_sites_solution_hydrogens geom
_atom_sites_solution_primary dual
_audit_block_doi 10.5517/ccdc.csd.cc2cyk96
_audit_creation_date 2022-08-11
_audit_creation_method
;
Olex2 1.5
(compiled 2022.04.07 svn.rca3783a0 for OlexSys, GUI svn.r6498)
;
_audit_update_record
;
2022-08-23 deposited with the CCDC.	2022-11-03 downloaded from the CCDC.
;
_cell_angle_alpha 101.682(5)
_cell_angle_beta 92.413(5)
_cell_angle_gamma 114.101(5)
_cell_formula_units_Z 2
_cell_length_a 8.156(2)
_cell_length_b 9.356(2)
_cell_length_c 19.728(5)
_cell_measurement_reflns_used 4363
_cell_measurement_temperature 294.94
_cell_measurement_theta_max 26.140
_cell_measurement_theta_min 2.808
_cell_volume 1332.5(6)
_computing_cell_refinement 'SAINT v8.37A (Bruker, 2015)'
_computing_data_reduction 'SAINT v8.37A (Bruker, 2015)'
_computing_molecular_graphics 'Olex2 1.5 (Dolomanov et al., 2009)'
_computing_publication_material 'Olex2 1.5 (Dolomanov et al., 2009)'
_computing_structure_refinement 'SHELXL 2019/2 (Sheldrick, 2015)'
_computing_structure_solution 'SHELXT 2014/5 (Sheldrick, 2014)'
_diffrn_ambient_temperature 294.94
_diffrn_measured_fraction_theta_full 0.997
_diffrn_measured_fraction_theta_max 0.995
_diffrn_measurement_device_type 'Bruker APEX-II CCD'
_diffrn_measurement_method '\f and \w scans'
_diffrn_radiation_type MoK\a
_diffrn_radiation_wavelength 0.71073
_diffrn_reflns_av_R_equivalents 0.0706
_diffrn_reflns_av_unetI/netI 0.0522
_diffrn_reflns_Laue_measured_fraction_full 0.997
_diffrn_reflns_Laue_measured_fraction_max 0.995
_diffrn_reflns_limit_h_max 10
_diffrn_reflns_limit_h_min -10
_diffrn_reflns_limit_k_max 10
_diffrn_reflns_limit_k_min -11
_diffrn_reflns_limit_l_max 24
_diffrn_reflns_limit_l_min -24
_diffrn_reflns_number 25207
_diffrn_reflns_point_group_measured_fraction_full 0.997
_diffrn_reflns_point_group_measured_fraction_max 0.995
_diffrn_reflns_theta_full 25.242
_diffrn_reflns_theta_max 26.532
_diffrn_reflns_theta_min 2.808
_diffrn_source_current 30.0
_diffrn_source_power 1.5
_diffrn_source_voltage 50.0
_diffrn_standards_number 0
_exptl_absorpt_coefficient_mu 0.079
_exptl_absorpt_correction_T_max 0.7454
_exptl_absorpt_correction_T_min 0.6337
_exptl_absorpt_correction_type numerical
_exptl_absorpt_process_details
;
SADABS-2016/2 (Bruker,2016) was used for absorption correction.
wR2(int) was 0.0713 before and 0.0598 after correction.
The Ratio of minimum to maximum transmission is 0.8501.
The \l/2 correction factor is Not present.
;
_exptl_crystal_colour 'clear light yellow'
_exptl_crystal_colour_lustre clear
_exptl_crystal_colour_modifier light
_exptl_crystal_colour_primary yellow
_exptl_crystal_density_diffrn 1.248
_exptl_crystal_description block
_exptl_crystal_F_000 528
_exptl_crystal_size_max 0.2
_exptl_crystal_size_mid 0.14
_exptl_crystal_size_min 0.1
_refine_diff_density_max 0.261
_refine_diff_density_min -0.267
_refine_diff_density_rms 0.055
_refine_ls_extinction_method none
_refine_ls_goodness_of_fit_ref 1.014
_refine_ls_hydrogen_treatment constr
_refine_ls_matrix_type full
_refine_ls_number_parameters 376
_refine_ls_number_reflns 5509
_refine_ls_number_restraints 3
_refine_ls_restrained_S_all 1.014
_refine_ls_R_factor_all 0.1508
_refine_ls_R_factor_gt 0.0797
_refine_ls_shift/su_max 0.000
_refine_ls_shift/su_mean 0.000
_refine_ls_structure_factor_coef Fsqd
_refine_ls_weighting_details 'w=1/[\s^2^(Fo^2^)+(0.1051P)^2^+1.2114P] where P=(Fo^2^+2Fc^2^)/3'
_refine_ls_weighting_scheme calc
_refine_ls_wR_factor_gt 0.2034
_refine_ls_wR_factor_ref 0.2631
_reflns_Friedel_coverage 0.000
_reflns_number_gt 2842
_reflns_number_total 5509
_reflns_threshold_expression 'I > 2\s(I)'
_cod_data_source_file d2ra05532e2.cif
_cod_data_source_block mg_al382_296k
_cod_original_cell_volume 1332.6(6)
_cod_database_code 7245865
_shelx_shelxl_version_number 2019/2
_shelx_space_group_comment
;
The symmetry employed for this shelxl refinement is uniquely defined
by the following loop, which should always be used as a source of
symmetry information in preference to the above space-group names.
They are only intended as comments.
;
_olex2_refinement_description
;
1. Fixed Uiso
 At 1.2 times of:
  All C(H) groups, All C(H,H) groups
 At 1.5 times of:
  All C(H,H,H) groups
2. Rigid body (RIGU) restrains
 O25, C26, C27, O1, C5, C21
 with sigma for 1-2 distances of 0.00002 and sigma for 1-3 distances of 0.00002
3. Same fragment restrains
{O1, C5, C21} sigma for 1-2: 0.02, 1-3: 0.02
as in
{O25, C26, C27}
4. Others
 Sof(O1)=Sof(C5)=Sof(H5A)=Sof(H5B)=Sof(C21)=Sof(H21A)=Sof(H21B)=Sof(H21C)=1-
 FVAR(1)
 Sof(O25)=Sof(C26)=Sof(H26A)=Sof(H26B)=Sof(C27)=Sof(H27A)=Sof(H27B)=Sof(H27C)=
 FVAR(1)
5.a Secondary CH2 refined with riding coordinates:
 C17(H17A,H17B), C18(H18A,H18B), C26(H26A,H26B), C5(H5A,H5B)
5.b Aromatic/amide H refined with riding coordinates:
 C11(H11), C12(H12), C13(H13), C14(H14), C15(H15), C16(H16), C31(H31),
 C32(H32), C34(H34), C35(H35)
5.c Idealised Me refined as rotating group:
 C6(H6A,H6B,H6C), C37(H37A,H37B,H37C), C38(H38A,H38B,H38C), C27(H27A,H27B,
 H27C), C21(H21A,H21B,H21C)
;
_olex2_submission_special_instructions 'No special instructions were received'

loop_
_space_group_symop_operation_xyz
'x, y, z'
'-x, -y, -z'

loop_
_atom_site_label
_atom_site_type_symbol
_atom_site_fract_x
_atom_site_fract_y
_atom_site_fract_z
_atom_site_U_iso_or_equiv
_atom_site_adp_type
_atom_site_occupancy
_atom_site_site_symmetry_order
_atom_site_calc_flag
_atom_site_refinement_flags_posn
_atom_site_refinement_flags_adp
_atom_site_refinement_flags_occupancy
_atom_site_disorder_assembly
_atom_site_disorder_group
N4 N -0.3276(5) -0.0348(5) 0.44629(17) 0.0734(9) Uani 1 1 d . . . . .
N5 N -0.1723(5) 0.1100(4) 0.45855(16) 0.0698(9) Uani 1 1 d . . . . .
N8 N 0.0669(4) 0.2732(4) 0.55570(15) 0.0630(8) Uani 1 1 d . . . . .
N21 N -0.0118(4) 0.0855(4) 0.76677(16) 0.0668(9) Uani 1 1 d . . . . .
N29 N 0.3523(5) 0.1460(5) 0.9745(2) 0.0939(13) Uani 1 1 d . . . . .
N36 N 1.1051(5) 0.6299(4) 0.9279(2) 0.0848(11) Uani 1 1 d . . . . .
C1 C -0.0903(5) 0.1452(5) 0.52579(18) 0.0601(9) Uani 1 1 d . . . . .
C2 C -0.1939(5) 0.0229(5) 0.55657(19) 0.0602(9) Uani 1 1 d . . . . .
C3 C -0.3420(5) -0.0880(5) 0.5035(2) 0.0672(10) Uani 1 1 d . . . . .
C6 C -0.4884(6) -0.2438(5) 0.5072(2) 0.0853(13) Uani 1 1 d . . . . .
H6A H -0.578352 -0.283377 0.466741 0.128 Uiso 1 1 calc R U . . .
H6B H -0.543161 -0.228996 0.548590 0.128 Uiso 1 1 calc R U . . .
H6C H -0.438644 -0.320313 0.508597 0.128 Uiso 1 1 calc R U . . .
C7 C -0.1229(6) 0.1905(6) 0.4036(2) 0.0733(11) Uani 1 1 d . . . . .
C9 C 0.1214(5) 0.2769(4) 0.62090(19) 0.0592(9) Uani 1 1 d . . . . .
C10 C 0.0256(5) 0.1587(4) 0.65692(17) 0.0541(8) Uani 1 1 d . . . . .
C11 C -0.1358(5) 0.0311(4) 0.62449(18) 0.0572(9) Uani 1 1 d . . . . .
H11 H -0.202871 -0.046566 0.647578 0.069 Uiso 1 1 calc R U . . .
C12 C -0.2367(8) 0.1241(7) 0.3401(2) 0.0972(16) Uani 1 1 d . . . . .
H12 H -0.344927 0.032106 0.334620 0.117 Uiso 1 1 calc R U . . .
C13 C -0.1867(10) 0.1966(8) 0.2857(3) 0.1095(19) Uani 1 1 d . . . . .
H13 H -0.261901 0.152091 0.242982 0.131 Uiso 1 1 calc R U . . .
C14 C -0.0307(10) 0.3310(9) 0.2926(3) 0.117(2) Uani 1 1 d . . . . .
H14 H 0.001928 0.377755 0.255013 0.140 Uiso 1 1 calc R U . . .
C15 C 0.0790(9) 0.3977(9) 0.3561(3) 0.121(2) Uani 1 1 d . . . . .
H15 H 0.185804 0.490963 0.361706 0.145 Uiso 1 1 calc R U . . .
C16 C 0.0319(7) 0.3274(7) 0.4113(3) 0.1018(17) Uani 1 1 d . . . . .
H16 H 0.106388 0.373753 0.454196 0.122 Uiso 1 1 calc R U . . .
C17 C 0.2964(5) 0.4137(5) 0.6579(2) 0.0679(10) Uani 1 1 d . . . . .
H17A H 0.270844 0.496250 0.687559 0.082 Uiso 1 1 calc R U . . .
H17B H 0.368717 0.461142 0.623699 0.082 Uiso 1 1 calc R U . . .
C18 C 0.4031(5) 0.3566(5) 0.70213(18) 0.0628(10) Uani 1 1 d . . . . .
H18A H 0.446525 0.288375 0.671720 0.075 Uiso 1 1 calc R U . . .
H18B H 0.507808 0.449247 0.729634 0.075 Uiso 1 1 calc R U . . .
C19 C 0.2893(5) 0.2640(4) 0.75027(17) 0.0549(9) Uani 1 1 d . . . . .
C20 C 0.1035(5) 0.1712(4) 0.72721(17) 0.0563(9) Uani 1 1 d . . . . .
C22 C 0.3598(5) 0.2611(4) 0.81536(17) 0.0535(8) Uani 1 1 d . . . . .
C23 C 0.2407(5) 0.1699(5) 0.85530(18) 0.0622(10) Uani 1 1 d . . . . .
C24 C 0.0555(5) 0.0848(5) 0.8284(2) 0.0715(11) Uani 1 1 d . . . . .
C28 C 0.3031(5) 0.1571(5) 0.9220(2) 0.0722(11) Uani 1 1 d . . . . .
C30 C 0.5556(5) 0.3548(4) 0.84437(18) 0.0551(9) Uani 1 1 d . . . . .
C31 C 0.6908(5) 0.3316(5) 0.81052(19) 0.0626(9) Uani 1 1 d . . . . .
H31 H 0.659595 0.254646 0.768359 0.075 Uiso 1 1 calc R U . . .
C32 C 0.8728(5) 0.4211(5) 0.8382(2) 0.0646(10) Uani 1 1 d . . . . .
H32 H 0.960880 0.401629 0.814747 0.078 Uiso 1 1 calc R U . . .
C33 C 0.9252(5) 0.5392(4) 0.9005(2) 0.0615(9) Uani 1 1 d . . . . .
C34 C 0.7896(5) 0.5626(4) 0.9341(2) 0.0662(10) Uani 1 1 d . . . . .
H34 H 0.820717 0.641633 0.975574 0.079 Uiso 1 1 calc R U . . .
C35 C 0.6087(5) 0.4709(4) 0.90722(18) 0.0627(10) Uani 1 1 d . . . . .
H35 H 0.520481 0.487359 0.931762 0.075 Uiso 1 1 calc R U . . .
C37 C 1.2444(6) 0.6113(8) 0.8912(3) 0.120(2) Uani 1 1 d . . . . .
H37A H 1.216347 0.498728 0.876015 0.180 Uiso 1 1 calc R U . . .
H37B H 1.358053 0.665970 0.921552 0.180 Uiso 1 1 calc R U . . .
H37C H 1.252693 0.656744 0.851296 0.180 Uiso 1 1 calc R U . . .
C38 C 1.1542(6) 0.7557(5) 0.9910(3) 0.0965(15) Uani 1 1 d . . . . .
H38A H 1.106002 0.830778 0.984508 0.145 Uiso 1 1 calc R U . . .
H38B H 1.283970 0.811023 1.001575 0.145 Uiso 1 1 calc R U . . .
H38C H 1.105463 0.709262 1.028868 0.145 Uiso 1 1 calc R U . . .
O25 O -0.0551(11) 0.0137(18) 0.8730(7) 0.082(3) Uani 0.696(13) 1 d D . P A 1
C26 C -0.2500(10) -0.0589(9) 0.8506(4) 0.077(3) Uani 0.696(13) 1 d D . P A 1
H26A H -0.280640 0.013670 0.829541 0.092 Uiso 0.696(13) 1 calc R U P A 1
H26B H -0.312539 -0.072993 0.891196 0.092 Uiso 0.696(13) 1 calc R U P A 1
C27 C -0.3131(12) -0.2149(9) 0.8004(4) 0.087(3) Uani 0.696(13) 1 d D . P A 1
H27A H -0.255809 -0.200940 0.759202 0.130 Uiso 0.696(13) 1 calc R U P A 1
H27B H -0.442234 -0.259194 0.788154 0.130 Uiso 0.696(13) 1 calc R U P A 1
H27C H -0.282602 -0.287172 0.820924 0.130 Uiso 0.696(13) 1 calc R U P A 1
O1 O -0.040(2) -0.034(4) 0.8584(16) 0.097(10) Uani 0.304(13) 1 d D . P A 2
C5 C -0.224(2) -0.154(2) 0.8296(13) 0.101(8) Uani 0.304(13) 1 d D . P A 2
H5A H -0.257950 -0.239768 0.853832 0.121 Uiso 0.304(13) 1 calc R U P A 2
H5B H -0.226718 -0.199911 0.780662 0.121 Uiso 0.304(13) 1 calc R U P A 2
C21 C -0.355(2) -0.084(3) 0.8359(14) 0.132(11) Uani 0.304(13) 1 d D . P A 2
H21A H -0.330419 -0.007882 0.807356 0.198 Uiso 0.304(13) 1 calc R U P A 2
H21B H -0.345851 -0.030572 0.883777 0.198 Uiso 0.304(13) 1 calc R U P A 2
H21C H -0.475279 -0.168488 0.820617 0.198 Uiso 0.304(13) 1 calc R U P A 2

loop_
_atom_site_aniso_label
_atom_site_aniso_U_11
_atom_site_aniso_U_22
_atom_site_aniso_U_33
_atom_site_aniso_U_23
_atom_site_aniso_U_13
_atom_site_aniso_U_12
N4 0.069(2) 0.094(3) 0.060(2) 0.0060(18) 0.0022(16) 0.044(2)
N5 0.072(2) 0.092(2) 0.0534(18) 0.0139(17) 0.0062(16) 0.045(2)
N8 0.067(2) 0.073(2) 0.0531(17) 0.0154(15) 0.0069(15) 0.0338(18)
N21 0.0514(17) 0.077(2) 0.0576(18) 0.0207(16) 0.0016(14) 0.0115(16)
N29 0.076(2) 0.104(3) 0.083(3) 0.047(2) -0.003(2) 0.011(2)
N36 0.054(2) 0.081(2) 0.100(3) 0.012(2) -0.0038(19) 0.0144(18)
C1 0.061(2) 0.081(3) 0.052(2) 0.0124(19) 0.0073(17) 0.045(2)
C2 0.057(2) 0.073(2) 0.058(2) 0.0101(19) 0.0049(17) 0.037(2)
C3 0.060(2) 0.081(3) 0.062(2) 0.003(2) 0.0020(18) 0.039(2)
C6 0.070(3) 0.095(3) 0.077(3) 0.004(2) -0.004(2) 0.031(3)
C7 0.089(3) 0.101(3) 0.055(2) 0.023(2) 0.013(2) 0.064(3)
C9 0.065(2) 0.061(2) 0.058(2) 0.0159(17) 0.0105(17) 0.0312(19)
C10 0.0501(19) 0.060(2) 0.0484(18) 0.0097(16) 0.0031(15) 0.0212(17)
C11 0.051(2) 0.063(2) 0.056(2) 0.0111(17) 0.0070(16) 0.0237(18)
C12 0.141(5) 0.113(4) 0.063(3) 0.023(3) 0.002(3) 0.080(4)
C13 0.163(6) 0.123(5) 0.068(3) 0.023(3) -0.003(3) 0.088(5)
C14 0.165(6) 0.164(6) 0.077(4) 0.057(4) 0.033(4) 0.111(5)
C15 0.121(5) 0.168(6) 0.103(4) 0.075(4) 0.028(4) 0.068(4)
C16 0.084(3) 0.144(5) 0.083(3) 0.051(3) 0.011(3) 0.044(3)
C17 0.066(2) 0.061(2) 0.066(2) 0.0201(18) 0.0065(19) 0.0141(19)
C18 0.059(2) 0.061(2) 0.053(2) 0.0152(17) 0.0011(16) 0.0113(18)
C19 0.054(2) 0.053(2) 0.0467(18) 0.0114(15) 0.0045(15) 0.0113(17)
C20 0.056(2) 0.056(2) 0.0496(19) 0.0120(16) 0.0068(16) 0.0169(17)
C22 0.0501(19) 0.054(2) 0.0457(18) 0.0084(15) 0.0011(15) 0.0132(16)
C23 0.055(2) 0.069(2) 0.0502(19) 0.0169(17) 0.0020(16) 0.0130(18)
C24 0.057(2) 0.081(3) 0.059(2) 0.026(2) 0.0065(18) 0.009(2)
C28 0.053(2) 0.079(3) 0.067(3) 0.029(2) 0.0043(19) 0.007(2)
C30 0.052(2) 0.052(2) 0.0518(19) 0.0132(16) 0.0020(16) 0.0124(16)
C31 0.060(2) 0.063(2) 0.056(2) 0.0095(17) 0.0041(17) 0.0202(19)
C32 0.055(2) 0.067(2) 0.074(2) 0.020(2) 0.0129(18) 0.0248(19)
C33 0.051(2) 0.057(2) 0.068(2) 0.0169(18) 0.0010(18) 0.0144(18)
C34 0.063(2) 0.059(2) 0.060(2) 0.0043(17) -0.0060(19) 0.0155(19)
C35 0.056(2) 0.070(2) 0.052(2) 0.0098(18) 0.0041(17) 0.0201(19)
C37 0.051(3) 0.177(6) 0.111(4) 0.033(4) -0.001(3) 0.029(3)
C38 0.070(3) 0.074(3) 0.116(4) 0.008(3) -0.021(3) 0.011(2)
O25 0.059(4) 0.097(6) 0.053(3) 0.016(3) 0.006(3) 0.000(3)
C26 0.059(5) 0.090(6) 0.065(4) 0.024(4) 0.015(4) 0.012(5)
C27 0.077(6) 0.080(5) 0.085(5) 0.022(4) 0.004(4) 0.015(5)
O1 0.059(9) 0.13(2) 0.090(19) 0.072(15) -0.003(8) 0.003(9)
C5 0.077(15) 0.10(2) 0.12(2) 0.054(17) -0.017(13) 0.015(14)
C21 0.065(13) 0.17(3) 0.14(2) 0.08(2) 0.025(14) 0.018(16)

loop_
_atom_type_symbol
_atom_type_description
_atom_type_scat_dispersion_real
_atom_type_scat_dispersion_imag
_atom_type_scat_source
C C 0.0033 0.0016 'International Tables Vol C Tables 4.2.6.8 and 6.1.1.4'
H H 0.0000 0.0000 'International Tables Vol C Tables 4.2.6.8 and 6.1.1.4'
N N 0.0061 0.0033 'International Tables Vol C Tables 4.2.6.8 and 6.1.1.4'
O O 0.0106 0.0060 'International Tables Vol C Tables 4.2.6.8 and 6.1.1.4'

loop_
_geom_angle_atom_site_label_1
_geom_angle_atom_site_label_2
_geom_angle_atom_site_label_3
_geom_angle
_geom_angle_site_symmetry_1
_geom_angle_site_symmetry_3
_geom_angle_publ_flag
C3 N4 N5 108.2(3) . . ?
N4 N5 C7 119.3(3) . . ?
C1 N5 N4 108.8(3) . . ?
C1 N5 C7 131.8(4) . . ?
C9 N8 C1 114.2(3) . . ?
C24 N21 C20 118.3(3) . . ?
C33 N36 C37 120.7(4) . . ?
C33 N36 C38 119.8(4) . . ?
C37 N36 C38 119.2(4) . . ?
N5 C1 C2 107.9(3) . . ?
N8 C1 N5 125.9(4) . . ?
N8 C1 C2 126.2(3) . . ?
C1 C2 C3 105.4(3) . . ?
C11 C2 C1 118.4(3) . . ?
C11 C2 C3 136.2(4) . . ?
N4 C3 C2 109.6(4) . . ?
N4 C3 C6 122.1(4) . . ?
C2 C3 C6 128.2(4) . . ?
C3 C6 H6A 109.5 . . ?
C3 C6 H6B 109.5 . . ?
C3 C6 H6C 109.5 . . ?
H6A C6 H6B 109.5 . . ?
H6A C6 H6C 109.5 . . ?
H6B C6 H6C 109.5 . . ?
C12 C7 N5 118.3(5) . . ?
C16 C7 N5 122.0(4) . . ?
C16 C7 C12 119.8(4) . . ?
N8 C9 C10 124.0(3) . . ?
N8 C9 C17 117.9(3) . . ?
C10 C9 C17 118.1(3) . . ?
C9 C10 C20 119.0(3) . . ?
C11 C10 C9 119.7(3) . . ?
C11 C10 C20 121.2(3) . . ?
C2 C11 C10 117.5(3) . . ?
C2 C11 H11 121.2 . . ?
C10 C11 H11 121.2 . . ?
C7 C12 H12 120.6 . . ?
C13 C12 C7 118.9(6) . . ?
C13 C12 H12 120.6 . . ?
C12 C13 H13 119.2 . . ?
C14 C13 C12 121.6(5) . . ?
C14 C13 H13 119.2 . . ?
C13 C14 H14 120.5 . . ?
C13 C14 C15 119.0(5) . . ?
C15 C14 H14 120.5 . . ?
C14 C15 H15 119.8 . . ?
C16 C15 C14 120.5(6) . . ?
C16 C15 H15 119.8 . . ?
C7 C16 C15 120.3(5) . . ?
C7 C16 H16 119.9 . . ?
C15 C16 H16 119.9 . . ?
C9 C17 H17A 109.4 . . ?
C9 C17 H17B 109.4 . . ?
C9 C17 C18 111.2(3) . . ?
H17A C17 H17B 108.0 . . ?
C18 C17 H17A 109.4 . . ?
C18 C17 H17B 109.4 . . ?
C17 C18 H18A 109.3 . . ?
C17 C18 H18B 109.3 . . ?
H18A C18 H18B 107.9 . . ?
C19 C18 C17 111.7(3) . . ?
C19 C18 H18A 109.3 . . ?
C19 C18 H18B 109.3 . . ?
C20 C19 C18 118.0(3) . . ?
C22 C19 C18 123.5(3) . . ?
C22 C19 C20 118.4(3) . . ?
N21 C20 C10 116.5(3) . . ?
N21 C20 C19 122.9(3) . . ?
C19 C20 C10 120.6(3) . . ?
C19 C22 C23 118.3(3) . . ?
C19 C22 C30 122.5(3) . . ?
C23 C22 C30 119.1(3) . . ?
C22 C23 C24 118.9(3) . . ?
C22 C23 C28 121.8(3) . . ?
C24 C23 C28 119.2(3) . . ?
N21 C24 C23 123.1(3) . . ?
N21 C24 O25 120.9(6) . . ?
N21 C24 O1 118.8(10) . . ?
O25 C24 C23 115.7(5) . . ?
O1 C24 C23 115.2(9) . . ?
N29 C28 C23 179.6(5) . . ?
C31 C30 C22 122.2(3) . . ?
C31 C30 C35 117.3(3) . . ?
C35 C30 C22 120.5(3) . . ?
C30 C31 H31 119.4 . . ?
C30 C31 C32 121.3(3) . . ?
C32 C31 H31 119.4 . . ?
C31 C32 H32 119.5 . . ?
C33 C32 C31 121.1(4) . . ?
C33 C32 H32 119.5 . . ?
N36 C33 C32 121.5(4) . . ?
N36 C33 C34 121.0(4) . . ?
C34 C33 C32 117.5(3) . . ?
C33 C34 H34 119.3 . . ?
C33 C34 C35 121.3(4) . . ?
C35 C34 H34 119.3 . . ?
C30 C35 H35 119.3 . . ?
C34 C35 C30 121.5(4) . . ?
C34 C35 H35 119.3 . . ?
N36 C37 H37A 109.5 . . ?
N36 C37 H37B 109.5 . . ?
N36 C37 H37C 109.5 . . ?
H37A C37 H37B 109.5 . . ?
H37A C37 H37C 109.5 . . ?
H37B C37 H37C 109.5 . . ?
N36 C38 H38A 109.5 . . ?
N36 C38 H38B 109.5 . . ?
N36 C38 H38C 109.5 . . ?
H38A C38 H38B 109.5 . . ?
H38A C38 H38C 109.5 . . ?
H38B C38 H38C 109.5 . . ?
C24 O25 C26 117.7(11) . . ?
O25 C26 H26A 109.1 . . ?
O25 C26 H26B 109.1 . . ?
O25 C26 C27 112.5(9) . . ?
H26A C26 H26B 107.8 . . ?
C27 C26 H26A 109.1 . . ?
C27 C26 H26B 109.1 . . ?
C26 C27 H27A 109.5 . . ?
C26 C27 H27B 109.5 . . ?
C26 C27 H27C 109.5 . . ?
H27A C27 H27B 109.5 . . ?
H27A C27 H27C 109.5 . . ?
H27B C27 H27C 109.5 . . ?
C24 O1 C5 123(2) . . ?
O1 C5 H5A 109.1 . . ?
O1 C5 H5B 109.1 . . ?
O1 C5 C21 112.3(18) . . ?
H5A C5 H5B 107.9 . . ?
C21 C5 H5A 109.1 . . ?
C21 C5 H5B 109.1 . . ?
C5 C21 H21A 109.5 . . ?
C5 C21 H21B 109.5 . . ?
C5 C21 H21C 109.5 . . ?
H21A C21 H21B 109.5 . . ?
H21A C21 H21C 109.5 . . ?
H21B C21 H21C 109.5 . . ?

loop_
_geom_bond_atom_site_label_1
_geom_bond_atom_site_label_2
_geom_bond_distance
_geom_bond_site_symmetry_2
_geom_bond_publ_flag
N4 N5 1.392(5) . ?
N4 C3 1.315(5) . ?
N5 C1 1.372(4) . ?
N5 C7 1.422(5) . ?
N8 C1 1.350(5) . ?
N8 C9 1.332(4) . ?
N21 C20 1.355(4) . ?
N21 C24 1.315(5) . ?
N29 C28 1.136(5) . ?
N36 C33 1.377(5) . ?
N36 C37 1.423(6) . ?
N36 C38 1.440(6) . ?
C1 C2 1.388(5) . ?
C2 C3 1.435(5) . ?
C2 C11 1.379(5) . ?
C3 C6 1.478(6) . ?
C6 H6A 0.9600 . ?
C6 H6B 0.9600 . ?
C6 H6C 0.9600 . ?
C7 C12 1.390(6) . ?
C7 C16 1.357(7) . ?
C9 C10 1.413(5) . ?
C9 C17 1.500(5) . ?
C10 C11 1.380(5) . ?
C10 C20 1.463(5) . ?
C11 H11 0.9300 . ?
C12 H12 0.9300 . ?
C12 C13 1.374(7) . ?
C13 H13 0.9300 . ?
C13 C14 1.352(8) . ?
C14 H14 0.9300 . ?
C14 C15 1.376(8) . ?
C15 H15 0.9300 . ?
C15 C16 1.373(7) . ?
C16 H16 0.9300 . ?
C17 H17A 0.9700 . ?
C17 H17B 0.9700 . ?
C17 C18 1.520(5) . ?
C18 H18A 0.9700 . ?
C18 H18B 0.9700 . ?
C18 C19 1.505(5) . ?
C19 C20 1.401(5) . ?
C19 C22 1.395(4) . ?
C22 C23 1.397(5) . ?
C22 C30 1.491(5) . ?
C23 C24 1.406(5) . ?
C23 C28 1.435(5) . ?
C24 O25 1.358(15) . ?
C24 O1 1.34(3) . ?
C30 C31 1.382(5) . ?
C30 C35 1.389(5) . ?
C31 H31 0.9300 . ?
C31 C32 1.391(5) . ?
C32 H32 0.9300 . ?
C32 C33 1.391(5) . ?
C33 C34 1.382(5) . ?
C34 H34 0.9300 . ?
C34 C35 1.382(5) . ?
C35 H35 0.9300 . ?
C37 H37A 0.9600 . ?
C37 H37B 0.9600 . ?
C37 H37C 0.9600 . ?
C38 H38A 0.9600 . ?
C38 H38B 0.9600 . ?
C38 H38C 0.9600 . ?
O25 C26 1.456(10) . ?
C26 H26A 0.9700 . ?
C26 H26B 0.9700 . ?
C26 C27 1.461(9) . ?
C27 H27A 0.9600 . ?
C27 H27B 0.9600 . ?
C27 H27C 0.9600 . ?
O1 C5 1.456(17) . ?
C5 H5A 0.9700 . ?
C5 H5B 0.9700 . ?
C5 C21 1.459(17) . ?
C21 H21A 0.9600 . ?
C21 H21B 0.9600 . ?
C21 H21C 0.9600 . ?

loop_
_geom_hbond_atom_site_label_D
_geom_hbond_atom_site_label_H
_geom_hbond_atom_site_label_A
_geom_hbond_distance_DH
_geom_hbond_distance_HA
_geom_hbond_distance_DA
_geom_hbond_angle_DHA
_geom_hbond_site_symmetry_A
_geom_hbond_publ_flag
C16 H16 N8 0.93 2.36 3.014(6) 127.1 . yes

loop_
_geom_torsion_atom_site_label_1
_geom_torsion_atom_site_label_2
_geom_torsion_atom_site_label_3
_geom_torsion_atom_site_label_4
_geom_torsion
_geom_torsion_site_symmetry_1
_geom_torsion_site_symmetry_2
_geom_torsion_site_symmetry_3
_geom_torsion_site_symmetry_4
_geom_torsion_publ_flag
N4 N5 C1 N8 177.6(3) . . . . ?
N4 N5 C1 C2 -0.2(4) . . . . ?
N4 N5 C7 C12 2.5(5) . . . . ?
N4 N5 C7 C16 -176.4(4) . . . . ?
N5 N4 C3 C2 0.3(4) . . . . ?
N5 N4 C3 C6 -177.1(3) . . . . ?
N5 C1 C2 C3 0.4(4) . . . . ?
N5 C1 C2 C11 178.9(3) . . . . ?
N5 C7 C12 C13 -177.1(4) . . . . ?
N5 C7 C16 C15 177.0(5) . . . . ?
N8 C1 C2 C3 -177.4(3) . . . . ?
N8 C1 C2 C11 1.2(5) . . . . ?
N8 C9 C10 C11 -0.8(5) . . . . ?
N8 C9 C10 C20 176.9(3) . . . . ?
N8 C9 C17 C18 -141.4(3) . . . . ?
N21 C24 O25 C26 -1.0(15) . . . . ?
N21 C24 O1 C5 -7(3) . . . . ?
N36 C33 C34 C35 -179.4(4) . . . . ?
C1 N5 C7 C12 -179.7(4) . . . . ?
C1 N5 C7 C16 1.4(7) . . . . ?
C1 N8 C9 C10 0.0(5) . . . . ?
C1 N8 C9 C17 179.1(3) . . . . ?
C1 C2 C3 N4 -0.4(4) . . . . ?
C1 C2 C3 C6 176.8(4) . . . . ?
C1 C2 C11 C10 -1.9(5) . . . . ?
C3 N4 N5 C1 -0.1(4) . . . . ?
C3 N4 N5 C7 178.3(3) . . . . ?
C3 C2 C11 C10 176.1(4) . . . . ?
C7 N5 C1 N8 -0.5(6) . . . . ?
C7 N5 C1 C2 -178.2(4) . . . . ?
C7 C12 C13 C14 -0.5(8) . . . . ?
C9 N8 C1 N5 -177.5(3) . . . . ?
C9 N8 C1 C2 -0.2(5) . . . . ?
C9 C10 C11 C2 1.8(5) . . . . ?
C9 C10 C20 N21 162.0(3) . . . . ?
C9 C10 C20 C19 -19.9(5) . . . . ?
C9 C17 C18 C19 -52.2(4) . . . . ?
C10 C9 C17 C18 37.8(5) . . . . ?
C11 C2 C3 N4 -178.6(4) . . . . ?
C11 C2 C3 C6 -1.4(7) . . . . ?
C11 C10 C20 N21 -20.3(5) . . . . ?
C11 C10 C20 C19 157.8(3) . . . . ?
C12 C7 C16 C15 -1.9(8) . . . . ?
C12 C13 C14 C15 -0.9(9) . . . . ?
C13 C14 C15 C16 0.9(9) . . . . ?
C14 C15 C16 C7 0.5(9) . . . . ?
C16 C7 C12 C13 1.9(7) . . . . ?
C17 C9 C10 C11 -180.0(3) . . . . ?
C17 C9 C10 C20 -2.2(5) . . . . ?
C17 C18 C19 C20 32.9(5) . . . . ?
C17 C18 C19 C22 -149.5(3) . . . . ?
C18 C19 C20 N21 -178.8(3) . . . . ?
C18 C19 C20 C10 3.2(5) . . . . ?
C18 C19 C22 C23 -179.6(3) . . . . ?
C18 C19 C22 C30 2.0(5) . . . . ?
C19 C22 C23 C24 0.2(6) . . . . ?
C19 C22 C23 C28 178.3(4) . . . . ?
C19 C22 C30 C31 -59.6(5) . . . . ?
C19 C22 C30 C35 120.0(4) . . . . ?
C20 N21 C24 C23 0.6(6) . . . . ?
C20 N21 C24 O25 173.8(8) . . . . ?
C20 N21 C24 O1 -159.4(16) . . . . ?
C20 C10 C11 C2 -176.0(3) . . . . ?
C20 C19 C22 C23 -2.0(5) . . . . ?
C20 C19 C22 C30 179.6(3) . . . . ?
C22 C19 C20 N21 3.4(5) . . . . ?
C22 C19 C20 C10 -174.6(3) . . . . ?
C22 C23 C24 N21 0.6(7) . . . . ?
C22 C23 C24 O25 -172.9(8) . . . . ?
C22 C23 C24 O1 161.2(16) . . . . ?
C22 C30 C31 C32 179.5(3) . . . . ?
C22 C30 C35 C34 -178.0(3) . . . . ?
C23 C22 C30 C31 122.1(4) . . . . ?
C23 C22 C30 C35 -58.3(5) . . . . ?
C23 C24 O25 C26 172.7(8) . . . . ?
C23 C24 O1 C5 -168.6(19) . . . . ?
C24 N21 C20 C10 175.4(4) . . . . ?
C24 N21 C20 C19 -2.7(6) . . . . ?
C24 O25 C26 C27 77.3(14) . . . . ?
C24 O1 C5 C21 -70(3) . . . . ?
C28 C23 C24 N21 -177.6(4) . . . . ?
C28 C23 C24 O25 8.9(9) . . . . ?
C28 C23 C24 O1 -16.9(17) . . . . ?
C30 C22 C23 C24 178.5(4) . . . . ?
C30 C22 C23 C28 -3.3(6) . . . . ?
C30 C31 C32 C33 -1.1(6) . . . . ?
C31 C30 C35 C34 1.6(5) . . . . ?
C31 C32 C33 N36 -179.1(4) . . . . ?
C31 C32 C33 C34 0.8(6) . . . . ?
C32 C33 C34 C35 0.7(6) . . . . ?
C33 C34 C35 C30 -2.0(6) . . . . ?
C35 C30 C31 C32 -0.1(5) . . . . ?
C37 N36 C33 C32 3.3(6) . . . . ?
C37 N36 C33 C34 -176.5(4) . . . . ?
C38 N36 C33 C32 177.3(4) . . . . ?
C38 N36 C33 C34 -2.5(6) . . . . ?
